data_1571897
loop_
_publ_author_name
'Fan, Chang-Chun'
'Liu, Cheng-Dong'
'Liang, Bei-Dou'
'Ju, Tong-Yu'
'Wang, Wei'
'Jin, Ming-Liang'
'Chai, Chao-Yang'
'Zhang, Wen'

_publ_section_title
;
 Chiral three-dimensional organic-inorganic lead iodide hybrid
 semiconductors.
;
_journal_issue 29
_journal_name_full 'Chemical science'
_journal_page_first 11374
_journal_page_last 11381
_journal_paper_doi 10.1039/d4sc00954a
_journal_volume 15
_journal_year 2024
_chemical_absolute_configuration rmad
_chemical_formula_moiety 'I6 Pb2, C7 H11 N2'
_chemical_formula_sum 'C7 H11 I6 N2 Pb2'
_chemical_formula_weight 1298.96
_space_group_crystal_system orthorhombic
_space_group_IT_number 20
_space_group_name_Hall 'C 2c 2'
_space_group_name_H-M_alt 'C 2 2 21'
_atom_sites_solution_hydrogens geom
_atom_sites_solution_primary dual
_audit_creation_date 2024-01-05
_audit_creation_method
;
Olex2 1.5
(compiled 2023.03.06 svn.rbb2c1857 for OlexSys, GUI svn.r6748)
;
_audit_update_record
;
2024-01-05 deposited with the CCDC.	2024-06-13 downloaded from the CCDC.
;
_cell_angle_alpha 90
_cell_angle_beta 90
_cell_angle_gamma 90
_cell_formula_units_Z 8
_cell_length_a 12.9873(5)
_cell_length_b 18.8387(7)
_cell_length_c 17.5741(8)
_cell_measurement_reflns_used 5889
_cell_measurement_temperature 269.0(6)
_cell_measurement_theta_max 30.7170
_cell_measurement_theta_min 2.2200
_cell_volume 4299.7(3)
_computing_cell_refinement 'CrysAlisPro 1.171.40.84a (Rigaku OD, 2020)'
_computing_data_collection 'CrysAlisPro 1.171.40.84a (Rigaku OD, 2020)'
_computing_data_reduction 'CrysAlisPro 1.171.40.84a (Rigaku OD, 2020)'
_computing_molecular_graphics 'Olex2 1.5 (Dolomanov et al., 2009)'
_computing_publication_material 'Olex2 1.5 (Dolomanov et al., 2009)'
_computing_structure_refinement 'SHELXL 2018/3 (Sheldrick, 2015)'
_computing_structure_solution 'SHELXT 2018/2 (Sheldrick, 2018)'
_diffrn_ambient_environment N~2~
_diffrn_ambient_temperature 269.0(6)
_diffrn_detector 'Hybrid Pixel Array Detector'
_diffrn_detector_area_resol_mean 10.0000
_diffrn_detector_type HyPix
_diffrn_measured_fraction_theta_full 0.996
_diffrn_measured_fraction_theta_max 0.829
_diffrn_measurement_details
;
List of Runs (angles in degrees, time in seconds):

  # Type    Start    End  Width  t~exp~   \w     \q     \k     \f   Frames
#--------------------------------------------------------------------------
  1  \w      0.00  28.00   0.50    1.00    --   -6.24 -99.00   0.00   56
  2  \w    -15.00  28.00   0.50    1.00    --   -6.24 -99.00-120.00   86
  3  \w    -19.00  15.00   0.50    1.00    --   -6.24  57.00 150.00   68
  4  \w     18.00  64.00   0.50    1.00    --   -6.24  78.00 150.00   92
;
_diffrn_measurement_device 'four-circle diffractometer'
_diffrn_measurement_device_type 'XtaLAB Synergy R, DW system, HyPix'
_diffrn_measurement_method '\w scans'
_diffrn_orient_matrix_type 'CrysAlisPro convention (1999,Acta A55,543-557)'
_diffrn_orient_matrix_UB_11 0.0032862000
_diffrn_orient_matrix_UB_12 -0.0011933000
_diffrn_orient_matrix_UB_13 0.0402848000
_diffrn_orient_matrix_UB_21 0.0289822000
_diffrn_orient_matrix_UB_22 -0.0318282000
_diffrn_orient_matrix_UB_23 -0.0024028000
_diffrn_orient_matrix_UB_31 0.0461462000
_diffrn_orient_matrix_UB_32 0.0200740000
_diffrn_orient_matrix_UB_33 -0.0013809000
_diffrn_radiation_monochromator mirror
_diffrn_radiation_probe x-ray
_diffrn_radiation_type 'Mo K\a'
_diffrn_radiation_wavelength 0.71073
_diffrn_reflns_av_R_equivalents 0.0289
_diffrn_reflns_av_unetI/netI 0.0387
_diffrn_reflns_Laue_measured_fraction_full 0.996
_diffrn_reflns_Laue_measured_fraction_max 0.829
_diffrn_reflns_limit_h_max 14
_diffrn_reflns_limit_h_min -17
_diffrn_reflns_limit_k_max 23
_diffrn_reflns_limit_k_min -25
_diffrn_reflns_limit_l_max 20
_diffrn_reflns_limit_l_min -21
_diffrn_reflns_number 11070
_diffrn_reflns_point_group_measured_fraction_full 0.978
_diffrn_reflns_point_group_measured_fraction_max 0.758
_diffrn_reflns_theta_full 25.242
_diffrn_reflns_theta_max 30.503
_diffrn_reflns_theta_min 1.905
_diffrn_source 'Rotating-anode X-ray tube'
_diffrn_source_type 'Rigaku (Mo) X-ray Source'
_exptl_absorpt_coefficient_mu 24.245
_exptl_absorpt_correction_T_max 1.00000
_exptl_absorpt_correction_T_min 0.57418
_exptl_absorpt_correction_type multi-scan
_exptl_absorpt_process_details
;
CrysAlisPro 1.171.40.84a (Rigaku Oxford Diffraction, 2020)
Empirical absorption correction using spherical harmonics,
implemented in SCALE3 ABSPACK scaling algorithm.
;
_exptl_crystal_colour 'metallic dark red'
_exptl_crystal_colour_lustre metallic
_exptl_crystal_colour_modifier dark
_exptl_crystal_colour_primary red
_exptl_crystal_density_diffrn 4.013
_exptl_crystal_description block
_exptl_crystal_F_000 4392
_exptl_crystal_size_max 0.2
_exptl_crystal_size_mid 0.2
_exptl_crystal_size_min 0.2
_refine_diff_density_max 1.504
_refine_diff_density_min -0.848
_refine_diff_density_rms 0.179
_refine_ls_abs_structure_details
;
 Flack x determined using 1538 quotients [(I+)-(I-)]/[(I+)+(I-)]
 (Parsons, Flack and Wagner, Acta Cryst. B69 (2013) 249-259).
;
_refine_ls_abs_structure_Flack 0.006(8)
_refine_ls_extinction_coef 0.000459(16)
_refine_ls_extinction_expression Fc^*^=kFc[1+0.001xFc^2^\l^3^/sin(2\q)]^-1/4^
_refine_ls_extinction_method 'SHELXL-2018/3 (Sheldrick 2018)'
_refine_ls_goodness_of_fit_ref 0.974
_refine_ls_hydrogen_treatment constr
_refine_ls_matrix_type full
_refine_ls_number_parameters 160
_refine_ls_number_reflns 4978
_refine_ls_number_restraints 60
_refine_ls_restrained_S_all 0.971
_refine_ls_R_factor_all 0.0361
_refine_ls_R_factor_gt 0.0286
_refine_ls_shift/su_max 0.001
_refine_ls_shift/su_mean 0.000
_refine_ls_structure_factor_coef Fsqd
_refine_ls_weighting_details 'w=1/[\s^2^(Fo^2^)+(0.0266P)^2^] where P=(Fo^2^+2Fc^2^)/3'
_refine_ls_weighting_scheme calc
_refine_ls_wR_factor_gt 0.0593
_refine_ls_wR_factor_ref 0.0612
_reflns_Friedel_coverage 0.668
_reflns_Friedel_fraction_full 0.954
_reflns_Friedel_fraction_max 0.672
_reflns_number_gt 4276
_reflns_number_total 4978
_reflns_threshold_expression 'I > 2\s(I)'
_cod_data_source_file d4sc00954a2.cif
_cod_data_source_block 2R
_cod_depositor_comments 'Adding full bibliography for 1571897--1571906.cif.'
_cod_database_code 1571897
_shelx_shelxl_version_number 2018/3
_chemical_oxdiff_formula 'C1 H1 N1 I1 Pb1'
_shelx_space_group_comment
;
The symmetry employed for this shelxl refinement is uniquely defined
by the following loop, which should always be used as a source of
symmetry information in preference to the above space-group names.
They are only intended as comments.
;
_shelx_estimated_absorpt_t_max 0.085
_shelx_estimated_absorpt_t_min 0.085
_olex2_refinement_description
;
1. Rigid body (RIGU) restrains
 C5, C1, H1A, H1B, H1C, C2, N1, H2, C3, H1D, H1E, H1F, C4, N2, H4, C7, H5, C6,
 H7, H6
 with sigma for 1-2 distances of 0.004 and sigma for 1-3 distances of 0.004
2.a Ternary CH refined with riding coordinates:
 C2(H2)
2.b Aromatic/amide H refined with riding coordinates:
 C4(H4), C5(H5), C7(H7), C6(H6)
2.c Idealised Me refined as rotating group:
 C1(H1A,H1B,H1C), N1(H1D,H1E,H1F)
;
_olex2_submission_special_instructions 'No special instructions were received'
_oxdiff_exptl_absorpt_empirical_details
;
Empirical correction (ABSPACK) includes:
- Absorption correction using spherical harmonics
- Frame scaling
;
_oxdiff_exptl_absorpt_empirical_full_max 1.422
_oxdiff_exptl_absorpt_empirical_full_min 0.645

loop_
_space_group_symop_operation_xyz
'x, y, z'
'-x, -y, z+1/2'
'-x, y, -z+1/2'
'x, -y, -z'
'x+1/2, y+1/2, z'
'-x+1/2, -y+1/2, z+1/2'
'-x+1/2, y+1/2, -z+1/2'
'x+1/2, -y+1/2, -z'

loop_
_atom_site_label
_atom_site_type_symbol
_atom_site_fract_x
_atom_site_fract_y
_atom_site_fract_z
_atom_site_U_iso_or_equiv
_atom_site_adp_type
_atom_site_occupancy
_atom_site_site_symmetry_order
_atom_site_calc_flag
_atom_site_refinement_flags_posn
_atom_site_refinement_flags_adp
_atom_site_refinement_flags_occupancy
_atom_site_disorder_assembly
_atom_site_disorder_group
Pb2 Pb 0.99615(3) 0.37635(2) 0.38089(2) 0.03443(11) Uani 1 1 d . . . . .
Pb1 Pb 0.50657(3) 0.37743(2) 0.37898(2) 0.03136(10) Uani 1 1 d . . . . .
I6 I 0.500000 0.50079(5) 0.250000 0.0357(2) Uani 1 2 d S T P . .
I5 I 0.53982(10) 0.500000 0.500000 0.0516(3) Uani 1 2 d S T P . .
I8 I 0.500000 0.25956(4) 0.250000 0.0319(2) Uani 1 2 d S T P . .
I4 I 0.75422(7) 0.35874(3) 0.36219(4) 0.04123(16) Uani 1 1 d . . . . .
I9 I 0.25767(7) 0.40511(4) 0.39393(4) 0.04503(18) Uani 1 1 d . . . . .
I3 I 1.000000 0.25479(4) 0.250000 0.0360(2) Uani 1 2 d S T P . .
I1 I 0.95859(10) 0.500000 0.500000 0.0511(3) Uani 1 2 d S T P . .
I7 I 0.48420(8) 0.26406(4) 0.50815(5) 0.0617(3) Uani 1 1 d . . . . .
C1 C 0.3416(10) 0.1252(7) 0.1121(6) 0.064(3) Uani 1 1 d . . . . .
H1A H 0.353522 0.074933 0.120325 0.095 Uiso 1 1 calc R U . . .
H1B H 0.397506 0.152260 0.134343 0.095 Uiso 1 1 calc R U . . .
H1C H 0.338071 0.134668 0.057929 0.095 Uiso 1 1 calc R U . . .
C4 C 0.2522(10) 0.0735(4) 0.2734(5) 0.0365(18) Uani 1 1 d . . . . .
H4 H 0.253356 0.030648 0.245935 0.044 Uiso 1 1 calc R U . . .
C5 C 0.2564(11) 0.0723(5) 0.3507(5) 0.043(2) Uani 1 1 d . . . . .
H5 H 0.258757 0.028723 0.376695 0.052 Uiso 1 1 calc R U . . .
C7 C 0.2545(11) 0.1973(5) 0.3507(6) 0.056(2) Uani 1 1 d . . . . .
H7 H 0.257278 0.240735 0.377022 0.067 Uiso 1 1 calc R U . . .
N2 N 0.2483(8) 0.1981(3) 0.2758(4) 0.0405(17) Uani 1 1 d . . . . .
N1 N 0.1557(8) 0.1025(6) 0.1181(5) 0.070(3) Uani 1 1 d . . . . .
H1D H 0.182129 0.062789 0.097448 0.106 Uiso 1 1 calc R U . . .
H1E H 0.121823 0.127239 0.082134 0.106 Uiso 1 1 calc R U . . .
H1F H 0.111893 0.090823 0.155728 0.106 Uiso 1 1 calc R U . . .
C2 C 0.2404(11) 0.1466(5) 0.1494(6) 0.047(2) Uani 1 1 d . . . . .
H2 H 0.226321 0.197140 0.137747 0.057 Uiso 1 1 calc R U . . .
C3 C 0.2464(8) 0.1375(4) 0.2350(5) 0.0317(16) Uani 1 1 d . . . . .
I2 I 1.000000 0.48746(4) 0.250000 0.0337(2) Uani 1 2 d S T P . .
C6 C 0.2570(11) 0.1356(6) 0.3913(7) 0.058(3) Uani 1 1 d . . . . .
H6 H 0.259183 0.135910 0.444804 0.069 Uiso 1 1 calc R U . . .

loop_
_atom_site_aniso_label
_atom_site_aniso_U_11
_atom_site_aniso_U_22
_atom_site_aniso_U_33
_atom_site_aniso_U_23
_atom_site_aniso_U_13
_atom_site_aniso_U_12
Pb2 0.0369(2) 0.03791(18) 0.0285(2) 0.00144(12) 0.00062(17) 0.0025(3)
Pb1 0.0357(2) 0.03273(17) 0.02561(19) 0.00029(11) 0.00121(16) -0.0004(2)
I6 0.0409(6) 0.0348(4) 0.0315(5) 0.000 0.0049(5) 0.000
I5 0.0579(8) 0.0533(6) 0.0437(7) -0.0231(5) 0.000 0.000
I8 0.0328(6) 0.0326(4) 0.0304(4) 0.000 -0.0040(5) 0.000
I4 0.0225(3) 0.0409(3) 0.0604(4) -0.0099(3) 0.0003(4) 0.0008(3)
I9 0.0298(4) 0.0500(4) 0.0553(4) 0.0064(3) 0.0039(4) 0.0047(3)
I3 0.0312(6) 0.0397(4) 0.0369(5) 0.000 0.0045(5) 0.000
I1 0.0593(9) 0.0563(6) 0.0377(7) -0.0186(5) 0.000 0.000
I7 0.0910(7) 0.0508(5) 0.0434(4) 0.0209(3) 0.0173(4) 0.0118(5)
C1 0.060(7) 0.099(10) 0.032(6) -0.003(6) 0.005(5) -0.012(7)
C4 0.033(5) 0.028(3) 0.049(4) 0.000(3) -0.004(6) 0.001(4)
C5 0.037(6) 0.046(4) 0.045(5) 0.010(4) -0.010(6) -0.008(5)
C7 0.050(6) 0.051(5) 0.068(6) -0.023(4) 0.000(7) -0.003(6)
N2 0.031(4) 0.034(3) 0.056(4) -0.007(3) 0.007(5) -0.004(4)
N1 0.056(6) 0.103(7) 0.052(7) 0.022(6) -0.021(5) -0.024(6)
C2 0.054(7) 0.046(5) 0.041(5) 0.016(4) -0.003(6) -0.005(5)
C3 0.020(4) 0.037(3) 0.038(4) 0.001(3) -0.001(5) -0.005(4)
I2 0.0393(6) 0.0323(4) 0.0295(5) 0.000 0.0019(5) 0.000
C6 0.060(8) 0.076(6) 0.037(5) -0.005(4) -0.006(7) -0.005(8)

loop_
_atom_type_symbol
_atom_type_description
_atom_type_scat_dispersion_real
_atom_type_scat_dispersion_imag
_atom_type_scat_source
C C 0.0033 0.0016 'International Tables Vol C Tables 4.2.6.8 and 6.1.1.4'
H H 0.0000 0.0000 'International Tables Vol C Tables 4.2.6.8 and 6.1.1.4'
I I -0.4742 1.8119 'International Tables Vol C Tables 4.2.6.8 and 6.1.1.4'
N N 0.0061 0.0033 'International Tables Vol C Tables 4.2.6.8 and 6.1.1.4'
Pb Pb -3.3944 10.1111 'International Tables Vol C Tables 4.2.6.8 and 6.1.1.4'

loop_
_geom_angle_atom_site_label_1
_geom_angle_atom_site_label_2
_geom_angle_atom_site_label_3
_geom_angle
_geom_angle_site_symmetry_1
_geom_angle_site_symmetry_3
_geom_angle_publ_flag
I4 Pb2 I3 82.428(14) . . ?
I4 Pb2 I7 86.02(2) . 8_556 ?
I3 Pb2 I7 81.577(19) . 8_556 ?
I1 Pb2 I4 89.59(3) . . ?
I1 Pb2 I3 171.42(3) . . ?
I1 Pb2 I7 101.082(19) . 8_556 ?
I2 Pb2 I4 90.554(15) . . ?
I2 Pb2 I3 87.159(18) . . ?
I2 Pb2 I1 89.788(14) . . ?
I2 Pb2 I7 168.56(2) . 8_556 ?
I6 Pb1 I4 92.303(15) . . ?
I6 Pb1 I9 85.203(14) . . ?
I5 Pb1 I6 87.170(13) . . ?
I5 Pb1 I8 173.06(3) . . ?
I5 Pb1 I4 90.29(3) . . ?
I5 Pb1 I9 87.98(3) . . ?
I8 Pb1 I6 90.083(19) . . ?
I8 Pb1 I4 83.450(14) . . ?
I8 Pb1 I9 98.147(16) . . ?
I4 Pb1 I9 177.029(19) . . ?
I7 Pb1 I6 172.74(2) . . ?
I7 Pb1 I5 91.324(19) . . ?
I7 Pb1 I8 92.18(2) . . ?
I7 Pb1 I4 94.81(2) . . ?
I7 Pb1 I9 87.65(2) . . ?
Pb1 I6 Pb1 88.62(2) . 3_655 ?
Pb1 I5 Pb1 164.33(5) 4_566 . ?
Pb1 I8 Pb1 91.22(2) . 3_655 ?
Pb2 I4 Pb1 163.43(2) . . ?
Pb2 I3 Pb2 90.27(2) . 3_755 ?
Pb2 I1 Pb2 162.29(5) 4_566 . ?
Pb1 I7 Pb2 166.91(3) . 8_456 ?
H1A C1 H1B 109.5 . . ?
H1A C1 H1C 109.5 . . ?
H1B C1 H1C 109.5 . . ?
C2 C1 H1A 109.5 . . ?
C2 C1 H1B 109.5 . . ?
C2 C1 H1C 109.5 . . ?
C5 C4 H4 119.9 . . ?
C5 C4 C3 120.2(8) . . ?
C3 C4 H4 119.9 . . ?
C4 C5 H5 120.0 . . ?
C4 C5 C6 120.0(9) . . ?
C6 C5 H5 120.0 . . ?
N2 C7 H7 118.9 . . ?
N2 C7 C6 122.2(9) . . ?
C6 C7 H7 118.9 . . ?
C7 N2 C3 121.5(8) . . ?
H1D N1 H1E 109.5 . . ?
H1D N1 H1F 109.5 . . ?
H1E N1 H1F 109.5 . . ?
C2 N1 H1D 109.5 . . ?
C2 N1 H1E 109.5 . . ?
C2 N1 H1F 109.5 . . ?
C1 C2 H2 109.0 . . ?
N1 C2 C1 109.3(9) . . ?
N1 C2 H2 109.0 . . ?
N1 C2 C3 110.0(9) . . ?
C3 C2 C1 110.6(11) . . ?
C3 C2 H2 109.0 . . ?
C4 C3 C2 125.9(8) . . ?
N2 C3 C4 118.6(8) . . ?
N2 C3 C2 115.6(7) . . ?
Pb2 I2 Pb2 95.41(3) 3_755 . ?
C5 C6 H6 121.2 . . ?
C7 C6 C5 117.5(11) . . ?
C7 C6 H6 121.2 . . ?

loop_
_geom_bond_atom_site_label_1
_geom_bond_atom_site_label_2
_geom_bond_distance
_geom_bond_site_symmetry_2
_geom_bond_publ_flag
Pb2 I4 3.1765(10) . ?
Pb2 I3 3.2462(7) . ?
Pb2 I1 3.1695(4) . ?
Pb2 I7 3.2900(8) 8_556 ?
Pb2 I2 3.1105(7) . ?
Pb1 I6 3.2474(7) . ?
Pb1 I5 3.1688(4) . ?
Pb1 I8 3.1744(7) . ?
Pb1 I4 3.2490(10) . ?
Pb1 I9 3.2849(10) . ?
Pb1 I7 3.1303(8) . ?
C1 H1A 0.9700 . ?
C1 H1B 0.9700 . ?
C1 H1C 0.9700 . ?
C1 C2 1.523(17) . ?
C4 H4 0.9400 . ?
C4 C5 1.361(13) . ?
C4 C3 1.383(10) . ?
C5 H5 0.9400 . ?
C5 C6 1.390(14) . ?
C7 H7 0.9400 . ?
C7 N2 1.320(13) . ?
C7 C6 1.364(15) . ?
N2 C3 1.349(9) . ?
N1 H1D 0.9000 . ?
N1 H1E 0.9000 . ?
N1 H1F 0.9000 . ?
N1 C2 1.484(14) . ?
C2 H2 0.9900 . ?
C2 C3 1.516(13) . ?
C6 H6 0.9400 . ?

loop_
_geom_torsion_atom_site_label_1
_geom_torsion_atom_site_label_2
_geom_torsion_atom_site_label_3
_geom_torsion_atom_site_label_4
_geom_torsion
_geom_torsion_site_symmetry_1
_geom_torsion_site_symmetry_2
_geom_torsion_site_symmetry_3
_geom_torsion_site_symmetry_4
_geom_torsion_publ_flag
C1 C2 C3 C4 -68.7(14) . . . . ?
C1 C2 C3 N2 109.8(10) . . . . ?
C4 C5 C6 C7 -1(2) . . . . ?
C5 C4 C3 N2 2.1(16) . . . . ?
C5 C4 C3 C2 -179.4(13) . . . . ?
C7 N2 C3 C4 -0.6(16) . . . . ?
C7 N2 C3 C2 -179.3(12) . . . . ?
N2 C7 C6 C5 2(2) . . . . ?
N1 C2 C3 C4 52.1(16) . . . . ?
N1 C2 C3 N2 -129.3(10) . . . . ?
C3 C4 C5 C6 -1(2) . . . . ?
C6 C7 N2 C3 -2(2) . . . . ?
